data_7000027
loop_
_publ_author_name
'An\il \,Cetin'
'Christopher J. Ziegler'

_publ_section_title
;
 Structure and catalytic activity of a manganese(III)
 tetraphenylporpholactone
;
_journal_issue 1
_journal_name_full 'Dalton Transactions'
_journal_page_first 25
_journal_paper_doi 10.1039/b417321j
_journal_year 2005
_chemical_formula_sum 'C44 H27 Cl4 Mn N4 O2'
_chemical_formula_weight 840.44
_chemical_name_common
;
5,10,15,20-tetraphenylporpholactonato Manganese(III) chloride
;
_chemical_name_systematic
;
5,10,15,20-tetraphenylporpholactonato Manganese(III) chloride
;
_space_group_IT_number 14
_symmetry_cell_setting monoclinic
_symmetry_space_group_name_Hall '-P 2yn'
_symmetry_space_group_name_H-M 'P 1 21/n 1'
_atom_sites_solution_hydrogens geom
_atom_sites_solution_primary direct
_atom_sites_solution_secondary difmap
_audit_creation_method SHELXL-97
_cell_angle_alpha 90.00
_cell_angle_beta 102.581(13)
_cell_angle_gamma 90.00
_cell_formula_units_Z 4
_cell_length_a 12.031(9)
_cell_length_b 21.864(16)
_cell_length_c 14.551(11)
_cell_measurement_reflns_used 2279
_cell_measurement_temperature 100(2)
_cell_measurement_theta_max 21.44
_cell_measurement_theta_min 2.35
_cell_volume 3736(5)
_computing_cell_refinement 'Bruker SMART'
_computing_data_collection 'Bruker SMART'
_computing_data_reduction 'Bruker SAINT'
_computing_molecular_graphics 'Bruker SHELXTL'
_computing_publication_material 'Bruker SHELXTL'
_computing_structure_refinement 'SHELXL-97 (Sheldrick, 1997)'
_computing_structure_solution 'SHELXS-97 (Sheldrick, 1990)'
_diffrn_ambient_temperature 100(2)
_diffrn_measured_fraction_theta_full 0.998
_diffrn_measured_fraction_theta_max 0.998
_diffrn_measurement_device_type 'CCD area detector'
_diffrn_measurement_method 'phi and omega scans'
_diffrn_radiation_monochromator graphite
_diffrn_radiation_source 'fine-focus sealed tube'
_diffrn_radiation_type MoK\a
_diffrn_radiation_wavelength 0.71073
_diffrn_reflns_av_R_equivalents 0.1081
_diffrn_reflns_av_sigmaI/netI 0.1306
_diffrn_reflns_limit_h_max 14
_diffrn_reflns_limit_h_min -14
_diffrn_reflns_limit_k_max 25
_diffrn_reflns_limit_k_min -26
_diffrn_reflns_limit_l_max 17
_diffrn_reflns_limit_l_min -17
_diffrn_reflns_number 24320
_diffrn_reflns_theta_full 25.00
_diffrn_reflns_theta_max 25.00
_diffrn_reflns_theta_min 1.71
_exptl_absorpt_coefficient_mu 0.685
_exptl_absorpt_correction_T_max 0.9864
_exptl_absorpt_correction_T_min 0.5474
_exptl_absorpt_correction_type 'Empirical SADABS'
_exptl_crystal_colour green
_exptl_crystal_density_diffrn 1.494
_exptl_crystal_density_meas 0
_exptl_crystal_density_method 'not measured'
_exptl_crystal_description needle
_exptl_crystal_F_000 1712
_exptl_crystal_size_max 0.50
_exptl_crystal_size_mid 0.20
_exptl_crystal_size_min 0.02
_platon_squeeze_details ' ?'
_refine_diff_density_max 1.320
_refine_diff_density_min -0.363
_refine_diff_density_rms 0.087
_refine_ls_extinction_method none
_refine_ls_goodness_of_fit_ref 0.911
_refine_ls_hydrogen_treatment mixed
_refine_ls_matrix_type full
_refine_ls_number_parameters 453
_refine_ls_number_reflns 6568
_refine_ls_number_restraints 0
_refine_ls_restrained_S_all 0.911
_refine_ls_R_factor_all 0.1203
_refine_ls_R_factor_gt 0.0752
_refine_ls_shift/su_max 0.000
_refine_ls_shift/su_mean 0.000
_refine_ls_structure_factor_coef Fsqd
_refine_ls_weighting_details 'calc w=1/[\s^2^(Fo^2^)+(0.1019P)^2^+0.0000P] where P=(Fo^2^+2Fc^2^)/3'
_refine_ls_weighting_scheme calc
_refine_ls_wR_factor_gt 0.1811
_refine_ls_wR_factor_ref 0.2009
_reflns_number_gt 3650
_reflns_number_total 6568
_reflns_threshold_expression >2sigma(I)
_cod_data_source_file b417321j.txt
_cod_data_source_block MnTPPlCl
_cod_depositor_comments
;
The following automatic conversions were performed:
'_symmetry_cell_setting' value 'Monoclinic' changed to 'monoclinic'
according to '/home/saulius/struct/CIF-dictionaries/cif_core.dic'
dictionary named 'cif_core.dic' version 2.4.1 from 2010-06-29.

Automatic conversion script
Id: cif_fix_enum 1527 2010-12-29 10:47:43Z saulius 
;
_cod_original_sg_symbol_H-M P2(1)/n
_cod_database_code 7000027

loop_
_symmetry_equiv_pos_as_xyz
'x, y, z'
'-x+1/2, y+1/2, -z+1/2'
'-x, -y, -z'
'x-1/2, -y-1/2, z-1/2'

loop_
_atom_site_label
_atom_site_type_symbol
_atom_site_fract_x
_atom_site_fract_y
_atom_site_fract_z
_atom_site_U_iso_or_equiv
_atom_site_adp_type
_atom_site_occupancy
_atom_site_symmetry_multiplicity
_atom_site_calc_flag
_atom_site_refinement_flags
_atom_site_disorder_assembly
_atom_site_disorder_group
C1 C -0.0573(4) 0.2318(2) 0.0637(4) 0.0459(13) Uani 1 1 d . . .
C2 C -0.1297(5) 0.2624(3) 0.1152(4) 0.0515(14) Uani 1 1 d . . .
H2 H -0.1656 0.2998 0.0997 0.062 Uiso 1 1 calc R . .
C3 C -0.1366(4) 0.2278(3) 0.1895(4) 0.0496(14) Uani 1 1 d . . .
H3 H -0.1793 0.2363 0.2342 0.059 Uiso 1 1 calc R . .
C4 C -0.0653(4) 0.1744(2) 0.1875(3) 0.0409(12) Uani 1 1 d . . .
C5 C -0.0388(4) 0.1316(2) 0.2585(3) 0.0416(12) Uani 1 1 d . . .
C6 C 0.0318(4) 0.0811(2) 0.2513(3) 0.0415(12) Uani 1 1 d . . .
C7 C 0.1332(5) -0.0045(3) 0.2940(4) 0.0455(13) Uani 1 1 d . . .
C8 C 0.1326(4) 0.0106(2) 0.1997(3) 0.0377(11) Uani 1 1 d . . .
C9 C 0.1842(4) -0.0258(2) 0.1422(3) 0.0391(12) Uani 1 1 d . . .
C10 C 0.1813(4) -0.0109(2) 0.0488(3) 0.0360(11) Uani 1 1 d . . .
C11 C 0.2129(4) -0.0501(2) -0.0191(3) 0.0414(12) Uani 1 1 d . . .
H11 H 0.2368 -0.0905 -0.0092 0.050 Uiso 1 1 calc R . .
C12 C 0.2023(4) -0.0189(2) -0.0997(3) 0.0402(12) Uani 1 1 d . . .
H12 H 0.2176 -0.0338 -0.1556 0.048 Uiso 1 1 calc R . .
C13 C 0.1639(4) 0.0405(2) -0.0851(3) 0.0396(12) Uani 1 1 d . . .
C14 C 0.1538(4) 0.0887(2) -0.1511(3) 0.0395(11) Uani 1 1 d . . .
C15 C 0.1129(4) 0.1470(2) -0.1337(3) 0.0401(12) Uani 1 1 d . . .
C16 C 0.1123(3) 0.19874(14) -0.1917(2) 0.0513(14) Uani 1 1 d . . .
H16 H 0.1407 0.2007 -0.2462 0.062 Uiso 1 1 calc R . .
O1 O 0.0679(3) 0.04040(14) 0.3274(2) 0.064(2) Uani 0.837(14) 1 d PR . .
O2 O 0.1907(3) -0.03232(14) 0.3578(2) 0.073(5) Uani 0.451(16) 1 d PR . .
C17 C 0.0632(3) 0.24468(14) -0.1537(2) 0.0537(14) Uani 1 1 d R . .
H17 H 0.0513 0.2843 -0.1771 0.064 Uiso 1 1 d R . .
C18 C 0.0325(5) 0.2216(2) -0.0708(4) 0.0476(13) Uani 1 1 d . . .
C19 C -0.0264(5) 0.2555(2) -0.0157(4) 0.0464(13) Uani 1 1 d . . .
C20 C -0.0837(5) 0.1389(3) 0.3457(4) 0.0488(13) Uani 1 1 d . . .
C21 C -0.1510(5) 0.0939(3) 0.3740(4) 0.0617(17) Uani 1 1 d . . .
H21 H -0.1678 0.0585 0.3382 0.074 Uiso 1 1 calc R . .
C22 C -0.1934(6) 0.1009(3) 0.4548(5) 0.077(2) Uani 1 1 d . . .
H22 H -0.2370 0.0700 0.4733 0.092 Uiso 1 1 calc R . .
C23 C -0.1708(7) 0.1536(4) 0.5077(5) 0.081(2) Uani 1 1 d . . .
H23 H -0.2008 0.1589 0.5609 0.097 Uiso 1 1 calc R . .
C24 C -0.1049(7) 0.1976(3) 0.4818(4) 0.075(2) Uani 1 1 d . . .
H24 H -0.0890 0.2329 0.5180 0.090 Uiso 1 1 calc R . .
C25 C -0.0599(6) 0.1907(3) 0.4008(4) 0.0636(16) Uani 1 1 d . . .
H25 H -0.0140 0.2212 0.3843 0.076 Uiso 1 1 calc R . .
C26 C 0.2415(4) -0.0840(2) 0.1791(3) 0.0405(12) Uani 1 1 d . . .
C27 C 0.3553(5) -0.0934(3) 0.1800(4) 0.0548(15) Uani 1 1 d . . .
H27 H 0.3966 -0.0630 0.1575 0.066 Uiso 1 1 calc R . .
C28 C 0.4097(5) -0.1483(3) 0.2145(4) 0.0599(16) Uani 1 1 d . . .
H28 H 0.4866 -0.1541 0.2160 0.072 Uiso 1 1 calc R . .
C29 C 0.3473(5) -0.1931(3) 0.2462(4) 0.0565(15) Uani 1 1 d . . .
H29 H 0.3822 -0.2298 0.2684 0.068 Uiso 1 1 calc R . .
C30 C 0.2356(5) -0.1846(2) 0.2453(4) 0.0510(14) Uani 1 1 d . . .
H30 H 0.1944 -0.2155 0.2668 0.061 Uiso 1 1 calc R . .
C31 C 0.1827(4) -0.1306(2) 0.2129(3) 0.0433(12) Uani 1 1 d . . .
H31 H 0.1063 -0.1251 0.2137 0.052 Uiso 1 1 calc R . .
C32 C 0.1880(5) 0.0790(2) -0.2422(4) 0.0473(13) Uani 1 1 d . . .
C33 C 0.2982(5) 0.0630(3) -0.2444(4) 0.0512(14) Uani 1 1 d . . .
H33 H 0.3510 0.0567 -0.1882 0.061 Uiso 1 1 calc R . .
C34 C 0.3315(6) 0.0561(3) -0.3299(5) 0.0624(16) Uani 1 1 d . . .
H34 H 0.4057 0.0447 -0.3308 0.075 Uiso 1 1 calc R . .
C35 C 0.2538(6) 0.0662(3) -0.4125(4) 0.0591(16) Uani 1 1 d . . .
H35 H 0.2759 0.0628 -0.4697 0.071 Uiso 1 1 calc R . .
C36 C 0.1458(6) 0.0810(3) -0.4111(4) 0.0691(18) Uani 1 1 d . . .
H36 H 0.0940 0.0870 -0.4680 0.083 Uiso 1 1 calc R . .
C37 C 0.1091(5) 0.0877(3) -0.3278(4) 0.0529(14) Uani 1 1 d . . .
H37 H 0.0338 0.0978 -0.3285 0.063 Uiso 1 1 calc R . .
C38 C -0.0532(5) 0.3209(3) -0.0445(4) 0.0571(16) Uani 1 1 d . . .
C39 C -0.1377(8) 0.3369(3) -0.1174(5) 0.094(3) Uani 1 1 d . . .
H39 H -0.1873 0.3069 -0.1476 0.113 Uiso 1 1 calc R . .
C40 C -0.1528(9) 0.3970(4) -0.1489(5) 0.088(2) Uani 1 1 d . . .
H40 H -0.2131 0.4068 -0.1985 0.106 Uiso 1 1 calc R . .
C41 C -0.0847(7) 0.4385(4) -0.1102(6) 0.086(2) Uani 1 1 d . . .
H41 H -0.0933 0.4780 -0.1345 0.104 Uiso 1 1 calc R . .
C42 C 0.0036(7) 0.4265(4) -0.0314(8) 0.116(3) Uani 1 1 d . . .
H42 H 0.0511 0.4577 -0.0023 0.139 Uiso 1 1 calc R . .
C43 C 0.0181(6) 0.3671(3) 0.0019(6) 0.083(2) Uani 1 1 d . . .
H43 H 0.0747 0.3580 0.0546 0.100 Uiso 1 1 calc R . .
Cl1 Cl 0.25249(11) 0.17147(6) 0.13260(9) 0.0499(4) Uani 1 1 d . . .
Mn1 Mn 0.08460(6) 0.11753(3) 0.06453(5) 0.0373(2) Uani 1 1 d . . .
N1 N -0.0197(3) 0.17711(18) 0.1074(3) 0.0390(10) Uani 1 1 d . . .
N2 N 0.0723(3) 0.06377(18) 0.1746(3) 0.0381(9) Uani 1 1 d . . .
N3 N 0.1475(3) 0.04535(17) 0.0053(3) 0.0377(9) Uani 1 1 d . . .
N4 N 0.0637(4) 0.16143(18) -0.0581(3) 0.0410(10) Uani 1 1 d . . .

loop_
_atom_site_aniso_label
_atom_site_aniso_U_11
_atom_site_aniso_U_22
_atom_site_aniso_U_33
_atom_site_aniso_U_23
_atom_site_aniso_U_13
_atom_site_aniso_U_12
C1 0.047(3) 0.040(3) 0.052(3) 0.001(2) 0.015(3) 0.007(2)
C2 0.050(3) 0.048(3) 0.057(3) -0.002(3) 0.012(3) 0.011(3)
C3 0.044(3) 0.058(4) 0.050(3) -0.009(3) 0.019(3) 0.004(3)
C4 0.040(3) 0.040(3) 0.045(3) -0.007(2) 0.017(2) 0.000(2)
C5 0.045(3) 0.042(3) 0.041(3) -0.008(2) 0.017(2) -0.002(2)
C6 0.047(3) 0.042(3) 0.035(3) -0.003(2) 0.008(2) 0.000(2)
C7 0.046(3) 0.050(3) 0.042(3) 0.012(3) 0.013(2) 0.009(3)
C8 0.039(3) 0.036(3) 0.040(3) 0.002(2) 0.011(2) 0.004(2)
C9 0.036(3) 0.031(3) 0.050(3) 0.001(2) 0.009(2) 0.002(2)
C10 0.033(3) 0.039(3) 0.036(3) -0.002(2) 0.008(2) 0.001(2)
C11 0.037(3) 0.039(3) 0.050(3) -0.007(2) 0.014(2) 0.008(2)
C12 0.043(3) 0.043(3) 0.037(3) -0.011(2) 0.014(2) 0.003(2)
C13 0.035(3) 0.051(3) 0.034(3) -0.003(2) 0.010(2) 0.001(2)
C14 0.037(3) 0.052(3) 0.033(3) -0.003(2) 0.013(2) -0.002(2)
C15 0.041(3) 0.040(3) 0.040(3) -0.002(2) 0.011(2) -0.003(2)
C16 0.059(4) 0.050(3) 0.048(3) -0.001(3) 0.021(3) 0.010(3)
O1 0.068(4) 0.071(4) 0.056(3) -0.001(2) 0.019(3) 0.000(3)
O2 0.100(9) 0.055(7) 0.073(8) 0.008(5) 0.040(6) 0.001(5)
C17 0.075(4) 0.044(3) 0.047(3) 0.010(2) 0.021(3) 0.009(3)
C18 0.063(4) 0.038(3) 0.044(3) -0.003(2) 0.016(3) 0.007(3)
C19 0.055(3) 0.042(3) 0.044(3) 0.000(2) 0.015(3) 0.010(2)
C20 0.059(3) 0.048(3) 0.044(3) -0.007(2) 0.022(3) 0.005(3)
C21 0.076(4) 0.066(4) 0.055(4) -0.013(3) 0.040(3) -0.013(3)
C22 0.084(5) 0.088(5) 0.072(4) -0.008(4) 0.048(4) -0.009(4)
C23 0.100(6) 0.095(6) 0.058(4) -0.014(4) 0.038(4) 0.012(5)
C24 0.104(6) 0.076(5) 0.054(4) -0.011(3) 0.038(4) -0.006(4)
C25 0.074(4) 0.063(4) 0.060(4) -0.002(3) 0.027(3) -0.011(3)
C26 0.048(3) 0.041(3) 0.034(3) -0.002(2) 0.011(2) 0.004(2)
C27 0.044(3) 0.043(3) 0.081(4) 0.014(3) 0.019(3) -0.001(3)
C28 0.048(3) 0.053(4) 0.079(4) 0.015(3) 0.015(3) 0.010(3)
C29 0.059(4) 0.042(3) 0.066(4) 0.009(3) 0.007(3) 0.010(3)
C30 0.065(4) 0.031(3) 0.059(3) 0.004(2) 0.016(3) 0.000(3)
C31 0.044(3) 0.047(3) 0.044(3) -0.001(2) 0.020(2) 0.001(2)
C32 0.059(3) 0.038(3) 0.049(3) -0.004(2) 0.022(3) -0.001(2)
C33 0.053(3) 0.059(4) 0.048(3) -0.002(3) 0.025(3) -0.002(3)
C34 0.066(4) 0.059(4) 0.072(4) -0.007(3) 0.037(4) -0.001(3)
C35 0.072(4) 0.064(4) 0.052(4) 0.000(3) 0.036(3) -0.004(3)
C36 0.091(5) 0.075(5) 0.044(4) -0.001(3) 0.022(3) -0.011(4)
C37 0.064(4) 0.060(4) 0.038(3) 0.002(3) 0.018(3) 0.003(3)
C38 0.071(4) 0.052(4) 0.052(4) 0.004(3) 0.023(3) 0.020(3)
C39 0.135(7) 0.062(5) 0.069(5) -0.007(4) -0.017(5) 0.050(5)
C40 0.124(7) 0.075(6) 0.061(5) 0.003(4) 0.013(5) 0.029(5)
C41 0.097(6) 0.084(6) 0.094(6) 0.045(5) 0.054(5) 0.027(5)
C42 0.069(5) 0.070(5) 0.212(11) 0.035(6) 0.036(6) 0.007(4)
C43 0.055(4) 0.055(4) 0.135(7) 0.038(4) 0.011(4) 0.006(3)
Cl1 0.0485(8) 0.0486(8) 0.0548(8) -0.0099(6) 0.0159(6) -0.0008(6)
Mn1 0.0401(4) 0.0368(4) 0.0368(4) -0.0010(3) 0.0124(3) 0.0036(3)
N1 0.040(2) 0.044(2) 0.035(2) -0.0027(18) 0.0112(19) 0.0031(19)
N2 0.039(2) 0.039(2) 0.038(2) -0.0012(18) 0.0120(19) -0.0025(19)
N3 0.041(2) 0.036(2) 0.037(2) -0.0043(17) 0.0111(19) 0.0024(18)
N4 0.048(2) 0.042(3) 0.037(2) 0.0003(18) 0.017(2) 0.004(2)

loop_
_atom_type_symbol
_atom_type_description
_atom_type_scat_dispersion_real
_atom_type_scat_dispersion_imag
_atom_type_scat_source
C C 0.0033 0.0016 'International Tables Vol C Tables 4.2.6.8 and 6.1.1.4'
H H 0.0000 0.0000 'International Tables Vol C Tables 4.2.6.8 and 6.1.1.4'
N N 0.0061 0.0033 'International Tables Vol C Tables 4.2.6.8 and 6.1.1.4'
O O 0.0106 0.0060 'International Tables Vol C Tables 4.2.6.8 and 6.1.1.4'
Mn Mn 0.3368 0.7283 'International Tables Vol C Tables 4.2.6.8 and 6.1.1.4'
Cl Cl 0.1484 0.1585 'International Tables Vol C Tables 4.2.6.8 and 6.1.1.4'

loop_
_geom_angle_atom_site_label_1
_geom_angle_atom_site_label_2
_geom_angle_atom_site_label_3
_geom_angle
_geom_angle_site_symmetry_1
_geom_angle_site_symmetry_3
_geom_angle_publ_flag
N1 C1 C19 125.9(5) . . ?
N1 C1 C2 109.7(4) . . ?
C19 C1 C2 124.3(5) . . ?
C3 C2 C1 108.1(5) . . ?
C2 C3 C4 107.3(4) . . ?
C5 C4 N1 125.9(4) . . ?
C5 C4 C3 124.8(4) . . ?
N1 C4 C3 109.0(4) . . ?
C4 C5 C6 121.4(4) . . ?
C4 C5 C20 119.9(5) . . ?
C6 C5 C20 118.8(5) . . ?
N2 C6 C5 127.3(5) . . ?
N2 C6 O1 111.3(4) . . ?
C5 C6 O1 121.5(4) . . ?
O2 C7 O1 111.1(4) . . ?
O2 C7 C8 138.9(5) . . ?
O1 C7 C8 106.7(4) . . ?
N2 C8 C9 126.9(4) . . ?
N2 C8 C7 110.2(4) . . ?
C9 C8 C7 122.8(4) . . ?
C10 C9 C8 122.2(4) . . ?
C10 C9 C26 117.6(4) . . ?
C8 C9 C26 120.2(4) . . ?
C9 C10 N3 126.1(4) . . ?
C9 C10 C11 125.7(4) . . ?
N3 C10 C11 108.1(4) . . ?
C12 C11 C10 108.2(4) . . ?
C11 C12 C13 108.0(4) . . ?
N3 C13 C12 109.6(4) . . ?
N3 C13 C14 125.7(4) . . ?
C12 C13 C14 124.5(4) . . ?
C15 C14 C13 122.3(4) . . ?
C15 C14 C32 117.8(4) . . ?
C13 C14 C32 120.0(5) . . ?
N4 C15 C14 124.9(4) . . ?
N4 C15 C16 110.0(4) . . ?
C14 C15 C16 125.1(4) . . ?
C17 C16 C15 107.4(2) . . ?
C7 O1 C6 105.5(3) . . ?
C16 C17 C18 107.6(2) . . ?
N4 C18 C19 126.3(5) . . ?
N4 C18 C17 109.8(4) . . ?
C19 C18 C17 123.8(4) . . ?
C1 C19 C18 122.8(5) . . ?
C1 C19 C38 120.4(5) . . ?
C18 C19 C38 116.8(5) . . ?
C25 C20 C21 117.9(5) . . ?
C25 C20 C5 120.8(5) . . ?
C21 C20 C5 121.2(5) . . ?
C22 C21 C20 121.1(6) . . ?
C23 C22 C21 120.0(7) . . ?
C24 C23 C22 119.7(6) . . ?
C23 C24 C25 120.9(6) . . ?
C20 C25 C24 120.3(6) . . ?
C27 C26 C31 117.8(5) . . ?
C27 C26 C9 120.7(5) . . ?
C31 C26 C9 121.5(5) . . ?
C26 C27 C28 120.9(5) . . ?
C29 C28 C27 118.9(5) . . ?
C30 C29 C28 120.8(5) . . ?
C29 C30 C31 120.3(5) . . ?
C30 C31 C26 121.3(5) . . ?
C33 C32 C37 118.8(5) . . ?
C33 C32 C14 120.8(5) . . ?
C37 C32 C14 120.4(5) . . ?
C32 C33 C34 120.8(6) . . ?
C35 C34 C33 119.4(6) . . ?
C36 C35 C34 120.2(5) . . ?
C35 C36 C37 122.2(6) . . ?
C36 C37 C32 118.6(6) . . ?
C39 C38 C43 118.0(6) . . ?
C39 C38 C19 123.1(6) . . ?
C43 C38 C19 118.7(5) . . ?
C38 C39 C40 121.9(8) . . ?
C41 C40 C39 120.2(8) . . ?
C40 C41 C42 121.9(8) . . ?
C43 C42 C41 118.4(9) . . ?
C42 C43 C38 119.5(7) . . ?
N4 Mn1 N1 90.02(16) . . ?
N4 Mn1 N2 166.98(17) . . ?
N1 Mn1 N2 88.40(16) . . ?
N4 Mn1 N3 88.87(16) . . ?
N1 Mn1 N3 163.61(16) . . ?
N2 Mn1 N3 89.01(16) . . ?
N4 Mn1 Cl1 93.70(13) . . ?
N1 Mn1 Cl1 94.67(13) . . ?
N2 Mn1 Cl1 99.31(12) . . ?
N3 Mn1 Cl1 101.73(13) . . ?
C1 N1 C4 105.8(4) . . ?
C1 N1 Mn1 125.7(3) . . ?
C4 N1 Mn1 128.4(3) . . ?
C6 N2 C8 106.2(4) . . ?
C6 N2 Mn1 126.0(3) . . ?
C8 N2 Mn1 125.2(3) . . ?
C13 N3 C10 106.0(4) . . ?
C13 N3 Mn1 127.7(3) . . ?
C10 N3 Mn1 126.2(3) . . ?
C18 N4 C15 105.3(4) . . ?
C18 N4 Mn1 124.1(3) . . ?
C15 N4 Mn1 127.2(3) . . ?

loop_
_geom_bond_atom_site_label_1
_geom_bond_atom_site_label_2
_geom_bond_distance
_geom_bond_site_symmetry_2
_geom_bond_publ_flag
C1 N1 1.383(6) . ?
C1 C19 1.389(7) . ?
C1 C2 1.433(7) . ?
C2 C3 1.337(7) . ?
C3 C4 1.452(7) . ?
C4 C5 1.379(7) . ?
C4 N1 1.393(6) . ?
C5 C6 1.412(7) . ?
C5 C20 1.492(7) . ?
C6 N2 1.364(6) . ?
C6 O1 1.413(6) . ?
C7 O2 1.195(6) . ?
C7 O1 1.408(6) . ?
C7 C8 1.411(7) . ?
C8 N2 1.376(6) . ?
C8 C9 1.394(6) . ?
C9 C10 1.391(7) . ?
C9 C26 1.490(7) . ?
C10 N3 1.402(6) . ?
C10 C11 1.422(6) . ?
C11 C12 1.340(7) . ?
C12 C13 1.411(7) . ?
C13 N3 1.376(6) . ?
C13 C14 1.413(7) . ?
C14 C15 1.408(7) . ?
C14 C32 1.486(7) . ?
C15 N4 1.394(6) . ?
C15 C16 1.411(6) . ?
C16 C17 1.3441 . ?
C17 C18 1.429(6) . ?
C18 N4 1.370(6) . ?
C18 C19 1.393(7) . ?
C19 C38 1.505(8) . ?
C20 C25 1.382(8) . ?
C20 C21 1.392(8) . ?
C21 C22 1.388(8) . ?
C22 C23 1.380(10) . ?
C23 C24 1.350(10) . ?
C24 C25 1.409(8) . ?
C26 C27 1.383(7) . ?
C26 C31 1.390(7) . ?
C27 C28 1.406(8) . ?
C28 C29 1.374(8) . ?
C29 C30 1.354(8) . ?
C30 C31 1.376(7) . ?
C32 C33 1.378(8) . ?
C32 C37 1.406(8) . ?
C33 C34 1.395(7) . ?
C34 C35 1.370(9) . ?
C35 C36 1.343(9) . ?
C36 C37 1.385(8) . ?
C38 C39 1.346(9) . ?
C38 C43 1.400(9) . ?
C39 C40 1.390(10) . ?
C40 C41 1.270(11) . ?
C41 C42 1.408(12) . ?
C42 C43 1.382(10) . ?
Cl1 Mn1 2.362(2) . ?
Mn1 N4 1.993(4) . ?
Mn1 N1 2.001(4) . ?
Mn1 N2 2.018(4) . ?
Mn1 N3 2.022(4) . ?

loop_
_platon_squeeze_void_nr
_platon_squeeze_void_average_x
_platon_squeeze_void_average_y
_platon_squeeze_void_average_z
_platon_squeeze_void_volume
_platon_squeeze_void_count_electrons
1 0.000 0.500 0.500 309.6 113.9
2 0.500 1.000 0.000 309.5 114.4
